data_1512197
loop_
_publ_author_name
'Garland, Keira'
'Gan, Wei'
'Depatie-Sicard, Charlotte'
'Beauchemin, Andr'

_publ_section_title
;
 A Practical Approach to Semicarbazone and Hydrazone Derivatives via
 Imino-isocyanates.
;
_journal_issue 16
_journal_name_full 'Organic letters'
_journal_page_first 4074
_journal_page_last 4077
_journal_paper_doi 10.1021/ol4016089
_journal_volume 15
_journal_year 2013
_chemical_formula_sum 'C20 H14 N2 O2'
_chemical_formula_weight 314.33
_chemical_name_systematic
; 
 ? 
;
_space_group_IT_number 14
_symmetry_cell_setting monoclinic
_symmetry_space_group_name_Hall '-P 2ybc'
_symmetry_space_group_name_H-M 'P 1 21/c 1'
_atom_sites_solution_hydrogens geom
_atom_sites_solution_primary direct
_atom_sites_solution_secondary difmap
_audit_creation_method SHELXL-97
_cell_angle_alpha 90.00
_cell_angle_beta 94.1730(10)
_cell_angle_gamma 90.00
_cell_formula_units_Z 4
_cell_length_a 9.2930(2)
_cell_length_b 17.2480(5)
_cell_length_c 9.7290(2)
_cell_measurement_reflns_used 9925
_cell_measurement_temperature 200(2)
_cell_measurement_theta_max 28.24
_cell_measurement_theta_min 2.41
_cell_volume 1555.29(6)
_computing_cell_refinement 'APEX II, Bruker (2009)'
_computing_data_collection 'APEX II, Bruker (2009)'
_computing_data_reduction 'XPREP, Bruker (2009)'
_computing_molecular_graphics 'SHELXTL, Bruker (2004)'
_computing_publication_material 'SHELXTL, Bruker (2004)'
_computing_structure_refinement 'SHELXL-97 (Sheldrick, 2008)'
_computing_structure_solution 'SHELXS-97 (Sheldrick, 2008)'
_diffrn_ambient_temperature 200(2)
_diffrn_measured_fraction_theta_full 0.986
_diffrn_measured_fraction_theta_max 0.986
_diffrn_measurement_device_type 'Bruker APEX-II CCD'
_diffrn_measurement_method '\f and \w scans'
_diffrn_radiation_monochromator graphite
_diffrn_radiation_source 'fine-focus sealed tube'
_diffrn_radiation_type MoK\a
_diffrn_radiation_wavelength 0.71073
_diffrn_reflns_av_R_equivalents 0.0327
_diffrn_reflns_av_sigmaI/netI 0.0326
_diffrn_reflns_limit_h_max 12
_diffrn_reflns_limit_h_min -12
_diffrn_reflns_limit_k_max 23
_diffrn_reflns_limit_k_min -22
_diffrn_reflns_limit_l_max 12
_diffrn_reflns_limit_l_min -12
_diffrn_reflns_number 25517
_diffrn_reflns_theta_full 28.33
_diffrn_reflns_theta_max 28.33
_diffrn_reflns_theta_min 2.20
_exptl_absorpt_coefficient_mu 0.088
_exptl_absorpt_correction_T_max 0.9878
_exptl_absorpt_correction_T_min 0.9826
_exptl_absorpt_correction_type multi-scan
_exptl_absorpt_process_details 'SADABS, Bruker (2003)'
_exptl_crystal_colour purple
_exptl_crystal_density_diffrn 1.342
_exptl_crystal_density_meas ?
_exptl_crystal_density_method 'not measured'
_exptl_crystal_description block
_exptl_crystal_F_000 656
_exptl_crystal_size_max 0.20
_exptl_crystal_size_mid 0.16
_exptl_crystal_size_min 0.14
_refine_diff_density_max 0.301
_refine_diff_density_min -0.237
_refine_diff_density_rms 0.044
_refine_ls_extinction_method none
_refine_ls_goodness_of_fit_ref 1.056
_refine_ls_hydrogen_treatment constr
_refine_ls_matrix_type full
_refine_ls_number_parameters 217
_refine_ls_number_reflns 3821
_refine_ls_number_restraints 0
_refine_ls_restrained_S_all 1.056
_refine_ls_R_factor_all 0.0768
_refine_ls_R_factor_gt 0.0499
_refine_ls_shift/su_max 0.001
_refine_ls_shift/su_mean 0.000
_refine_ls_structure_factor_coef Fsqd
_refine_ls_weighting_details 'calc w=1/[\s^2^(Fo^2^)+(0.0622P)^2^+0.3672P] where P=(Fo^2^+2Fc^2^)/3'
_refine_ls_weighting_scheme calc
_refine_ls_wR_factor_gt 0.1134
_refine_ls_wR_factor_ref 0.1261
_reflns_number_gt 2780
_reflns_number_total 3821
_reflns_threshold_expression >2sigma(I)
_cod_data_source_file ol4016089_si_002.cif
_cod_data_source_block ab017
_cod_depositor_comments
;
The following automatic conversions were performed:

'_symmetry_cell_setting' value 'Monoclinic' changed to 'monoclinic'
according to /home/saulius/struct/CIF-dictionaries/cif_core.dic
dictionary named 'cif_core.dic' version 2.4.2 from 2011-04-26.

Automatic conversion script
Id: cif_fix_values 1891 2012-01-12 08:04:46Z andrius 

The following automatic conversions were performed:

'_exptl_crystal_density_meas' value 'n/a' was changed to '?' - the
value is perceived as not measured.

Automatic conversion script
Id: cif_fix_values 3008 2015-01-20 13:52:24Z robertas 
;
_cod_original_sg_symbol_H-M P2(1)/c
_cod_database_code 1512197

loop_
_symmetry_equiv_pos_as_xyz
'x, y, z'
'-x, y+1/2, -z+1/2'
'-x, -y, -z'
'x, -y-1/2, z-1/2'

loop_
_atom_site_label
_atom_site_type_symbol
_atom_site_fract_x
_atom_site_fract_y
_atom_site_fract_z
_atom_site_U_iso_or_equiv
_atom_site_adp_type
_atom_site_occupancy
_atom_site_symmetry_multiplicity
_atom_site_calc_flag
_atom_site_refinement_flags
N1 N 0.67762(12) 0.00288(7) 0.87783(12) 0.0293(3) Uani 1 1 d .
H1A H 0.6733 0.0220 0.9613 0.035 Uiso 1 1 calc R
N2 N 0.78998(12) 0.02319(7) 0.80181(12) 0.0259(3) Uani 1 1 d .
O1 O 0.58831(11) -0.06764(6) 0.69644(10) 0.0335(3) Uani 1 1 d .
O2 O 0.47677(12) -0.06830(7) 0.89474(12) 0.0437(3) Uani 1 1 d .
C1 C 0.57278(15) -0.04620(9) 0.82700(15) 0.0285(3) Uani 1 1 d .
C2 C 0.48848(14) -0.12220(8) 0.63765(14) 0.0270(3) Uani 1 1 d .
C3 C 0.40186(15) -0.09940(9) 0.52502(15) 0.0321(3) Uani 1 1 d .
H3A H 0.4024 -0.0472 0.4942 0.038 Uiso 1 1 calc R
C4 C 0.31324(16) -0.15393(10) 0.45670(15) 0.0366(4) Uani 1 1 d .
H4A H 0.2540 -0.1392 0.3773 0.044 Uiso 1 1 calc R
C5 C 0.31073(17) -0.22894(10) 0.50311(17) 0.0400(4) Uani 1 1 d .
H5A H 0.2500 -0.2661 0.4558 0.048 Uiso 1 1 calc R
C6 C 0.39644(18) -0.25041(9) 0.61858(19) 0.0432(4) Uani 1 1 d .
H6A H 0.3937 -0.3023 0.6512 0.052 Uiso 1 1 calc R
C7 C 0.48618(16) -0.19698(9) 0.68703(17) 0.0378(4) Uani 1 1 d .
H7A H 0.5452 -0.2115 0.7667 0.045 Uiso 1 1 calc R
C8 C 0.89509(14) 0.06239(8) 0.86030(14) 0.0234(3) Uani 1 1 d .
C9 C 1.01765(14) 0.08353(8) 0.77861(15) 0.0263(3) Uani 1 1 d .
C10 C 1.04142(17) 0.06699(9) 0.64330(16) 0.0347(4) Uani 1 1 d .
H10A H 0.9704 0.0408 0.5855 0.042 Uiso 1 1 calc R
C11 C 1.17165(19) 0.08954(10) 0.59348(18) 0.0426(4) Uani 1 1 d .
H11A H 1.1900 0.0788 0.5006 0.051 Uiso 1 1 calc R
C12 C 1.27472(18) 0.12761(10) 0.67852(19) 0.0452(4) Uani 1 1 d .
H12A H 1.3638 0.1419 0.6435 0.054 Uiso 1 1 calc R
C13 C 1.25030(17) 0.14526(10) 0.81369(18) 0.0400(4) Uani 1 1 d .
H13A H 1.3214 0.1716 0.8713 0.048 Uiso 1 1 calc R
C14 C 1.12014(14) 0.12376(8) 0.86329(15) 0.0283(3) Uani 1 1 d .
C15 C 1.06455(14) 0.13300(8) 0.99899(15) 0.0274(3) Uani 1 1 d .
C16 C 1.12235(17) 0.17186(9) 1.11422(16) 0.0378(4) Uani 1 1 d .
H16A H 1.2106 0.1994 1.1115 0.045 Uiso 1 1 calc R
C17 C 1.05035(19) 0.17022(10) 1.23357(16) 0.0416(4) Uani 1 1 d .
H17A H 1.0892 0.1971 1.3130 0.050 Uiso 1 1 calc R
C18 C 0.92245(17) 0.12985(9) 1.23844(16) 0.0361(4) Uani 1 1 d .
H18A H 0.8755 0.1283 1.3219 0.043 Uiso 1 1 calc R
C19 C 0.86135(15) 0.09137(9) 1.12254(15) 0.0287(3) Uani 1 1 d .
H19A H 0.7734 0.0637 1.1267 0.034 Uiso 1 1 calc R
C20 C 0.93043(14) 0.09399(8) 1.00128(14) 0.0236(3) Uani 1 1 d .

loop_
_atom_site_aniso_label
_atom_site_aniso_U_11
_atom_site_aniso_U_22
_atom_site_aniso_U_33
_atom_site_aniso_U_23
_atom_site_aniso_U_13
_atom_site_aniso_U_12
N1 0.0235(6) 0.0384(7) 0.0268(6) -0.0098(5) 0.0059(5) -0.0081(5)
N2 0.0197(6) 0.0293(6) 0.0288(6) -0.0023(5) 0.0031(5) -0.0030(5)
O1 0.0286(5) 0.0438(6) 0.0285(5) -0.0096(5) 0.0041(4) -0.0144(5)
O2 0.0326(6) 0.0550(7) 0.0455(7) -0.0212(5) 0.0161(5) -0.0204(5)
C1 0.0200(7) 0.0345(8) 0.0314(8) -0.0074(6) 0.0046(6) -0.0034(6)
C2 0.0192(6) 0.0332(8) 0.0290(7) -0.0092(6) 0.0033(5) -0.0052(6)
C3 0.0308(8) 0.0332(8) 0.0320(8) 0.0027(6) 0.0020(6) -0.0050(6)
C4 0.0315(8) 0.0501(10) 0.0270(8) -0.0012(7) -0.0054(6) -0.0067(7)
C5 0.0394(9) 0.0396(9) 0.0404(9) -0.0130(7) -0.0022(7) -0.0105(7)
C6 0.0461(10) 0.0274(8) 0.0551(10) -0.0033(7) -0.0042(8) -0.0031(7)
C7 0.0343(8) 0.0366(9) 0.0406(9) 0.0001(7) -0.0108(7) 0.0021(7)
C8 0.0189(6) 0.0236(7) 0.0275(7) -0.0006(5) -0.0005(5) 0.0019(5)
C9 0.0213(7) 0.0254(7) 0.0321(8) 0.0012(6) 0.0018(6) -0.0005(5)
C10 0.0316(8) 0.0388(9) 0.0344(8) -0.0044(7) 0.0071(6) -0.0033(7)
C11 0.0432(9) 0.0459(10) 0.0411(9) -0.0014(8) 0.0185(8) -0.0008(8)
C12 0.0293(8) 0.0486(10) 0.0598(11) 0.0035(9) 0.0183(8) -0.0071(7)
C13 0.0265(8) 0.0427(9) 0.0509(10) 0.0002(8) 0.0041(7) -0.0096(7)
C14 0.0215(7) 0.0261(7) 0.0371(8) 0.0015(6) 0.0006(6) -0.0014(6)
C15 0.0222(7) 0.0263(7) 0.0331(8) 0.0012(6) -0.0032(6) -0.0004(6)
C16 0.0320(8) 0.0388(9) 0.0410(9) -0.0022(7) -0.0084(7) -0.0097(7)
C17 0.0480(10) 0.0434(9) 0.0317(8) -0.0084(7) -0.0093(7) -0.0047(8)
C18 0.0388(9) 0.0418(9) 0.0275(8) -0.0036(7) 0.0006(6) 0.0052(7)
C19 0.0225(7) 0.0329(8) 0.0302(7) -0.0016(6) -0.0010(6) 0.0010(6)
C20 0.0185(6) 0.0230(6) 0.0285(7) -0.0006(5) -0.0033(5) 0.0028(5)

loop_
_atom_type_symbol
_atom_type_description
_atom_type_scat_dispersion_real
_atom_type_scat_dispersion_imag
_atom_type_scat_source
C C 0.0033 0.0016 'International Tables Vol C Tables 4.2.6.8 and 6.1.1.4'
H H 0.0000 0.0000 'International Tables Vol C Tables 4.2.6.8 and 6.1.1.4'
N N 0.0061 0.0033 'International Tables Vol C Tables 4.2.6.8 and 6.1.1.4'
O O 0.0106 0.0060 'International Tables Vol C Tables 4.2.6.8 and 6.1.1.4'

loop_
_geom_angle_atom_site_label_1
_geom_angle_atom_site_label_2
_geom_angle_atom_site_label_3
_geom_angle
C1 N1 N2 121.25(11)
C8 N2 N1 118.70(12)
C1 O1 C2 117.03(11)
O2 C1 O1 124.34(13)
O2 C1 N1 122.48(13)
O1 C1 N1 113.17(12)
C3 C2 C7 121.67(13)
C3 C2 O1 117.59(13)
C7 C2 O1 120.60(13)
C2 C3 C4 118.86(14)
C5 C4 C3 120.37(14)
C4 C5 C6 119.92(14)
C7 C6 C5 120.40(15)
C2 C7 C6 118.74(14)
N2 C8 C9 118.75(12)
N2 C8 C20 135.15(13)
C9 C8 C20 106.09(11)
C10 C9 C14 121.02(13)
C10 C9 C8 130.05(13)
C14 C9 C8 108.88(12)
C9 C10 C11 118.56(15)
C12 C11 C10 120.37(16)
C11 C12 C13 121.18(15)
C14 C13 C12 118.66(15)
C13 C14 C9 120.17(14)
C13 C14 C15 131.36(14)
C9 C14 C15 108.44(12)
C16 C15 C20 120.53(14)
C16 C15 C14 130.11(13)
C20 C15 C14 109.36(12)
C15 C16 C17 119.26(14)
C18 C17 C16 120.63(14)
C17 C18 C19 120.89(15)
C20 C19 C18 119.16(13)
C19 C20 C15 119.45(12)
C19 C20 C8 133.44(12)
C15 C20 C8 107.11(12)

loop_
_geom_bond_atom_site_label_1
_geom_bond_atom_site_label_2
_geom_bond_distance
N1 C1 1.3566(18)
N1 N2 1.3683(16)
N2 C8 1.2861(17)
O1 C1 1.3408(17)
O1 C2 1.4130(16)
O2 C1 1.2089(17)
C2 C3 1.369(2)
C2 C7 1.377(2)
C3 C4 1.387(2)
C4 C5 1.371(2)
C5 C6 1.380(2)
C6 C7 1.381(2)
C8 C9 1.4811(19)
C8 C20 1.4903(19)
C9 C10 1.380(2)
C9 C14 1.3975(19)
C10 C11 1.391(2)
C11 C12 1.385(2)
C12 C13 1.385(2)
C13 C14 1.385(2)
C14 C15 1.461(2)
C15 C16 1.381(2)
C15 C20 1.4179(19)
C16 C17 1.382(2)
C17 C18 1.381(2)
C18 C19 1.393(2)
C19 C20 1.384(2)

loop_
_geom_torsion_atom_site_label_1
_geom_torsion_atom_site_label_2
_geom_torsion_atom_site_label_3
_geom_torsion_atom_site_label_4
_geom_torsion
C1 N1 N2 C8 -171.89(13)
C2 O1 C1 O2 -2.8(2)
C2 O1 C1 N1 176.52(12)
N2 N1 C1 O2 175.90(14)
N2 N1 C1 O1 -3.4(2)
C1 O1 C2 C3 118.03(15)
C1 O1 C2 C7 -66.24(18)
C7 C2 C3 C4 -2.1(2)
O1 C2 C3 C4 173.55(13)
C2 C3 C4 C5 1.2(2)
C3 C4 C5 C6 0.2(3)
C4 C5 C6 C7 -0.7(3)
C3 C2 C7 C6 1.6(2)
O1 C2 C7 C6 -173.98(14)
C5 C6 C7 C2 -0.1(3)
N1 N2 C8 C9 179.22(11)
N1 N2 C8 C20 0.4(2)
N2 C8 C9 C10 -0.8(2)
C20 C8 C9 C10 178.30(14)
N2 C8 C9 C14 -178.40(12)
C20 C8 C9 C14 0.74(15)
C14 C9 C10 C11 1.6(2)
C8 C9 C10 C11 -175.70(14)
C9 C10 C11 C12 0.1(2)
C10 C11 C12 C13 -1.1(3)
C11 C12 C13 C14 0.3(3)
C12 C13 C14 C9 1.4(2)
C12 C13 C14 C15 178.96(15)
C10 C9 C14 C13 -2.4(2)
C8 C9 C14 C13 175.41(13)
C10 C9 C14 C15 179.54(13)
C8 C9 C14 C15 -2.63(15)
C13 C14 C15 C16 6.0(3)
C9 C14 C15 C16 -176.25(15)
C13 C14 C15 C20 -174.10(15)
C9 C14 C15 C20 3.65(16)
C20 C15 C16 C17 2.1(2)
C14 C15 C16 C17 -178.00(15)
C15 C16 C17 C18 0.4(2)
C16 C17 C18 C19 -1.5(2)
C17 C18 C19 C20 0.0(2)
C18 C19 C20 C15 2.5(2)
C18 C19 C20 C8 -178.01(14)
C16 C15 C20 C19 -3.6(2)
C14 C15 C20 C19 176.47(12)
C16 C15 C20 C8 176.80(13)
C14 C15 C20 C8 -3.11(15)
N2 C8 C20 C19 0.9(3)
C9 C8 C20 C19 -178.00(14)
N2 C8 C20 C15 -179.58(15)
C9 C8 C20 C15 1.49(14)
